data_7045262
loop_
_publ_author_name
'Pei, Shaomin'
'Hu, Zhaobo'
'Chen, Zilu'
'Yu, Shui'
'Li, Bo'
'Liang, Yuning'
'Liu, Dongcheng'
'Yao, Di'
'Liang, Fupei'

_publ_section_title
;
 Heterometallic hexanuclear Ni<sub>4</sub>M<sub>2</sub> (M = Dy, Y)
 complexes: structure and single-molecule magnet for the Dy(iii)
 derivative.
;
_journal_issue 6
_journal_name_full 'Dalton transactions (Cambridge, England : 2003)'
_journal_page_first 1801
_journal_page_last 1807
_journal_paper_doi 10.1039/c7dt04003b
_journal_volume 47
_journal_year 2018
_chemical_formula_moiety 'C28 H62 N8 Ni4 O22 Y2, H2 O'
_chemical_formula_sum 'C28 H64 N8 Ni4 O23 Y2'
_chemical_formula_weight 1293.53
_space_group_crystal_system monoclinic
_space_group_IT_number 15
_space_group_name_Hall '-C 2yc'
_space_group_name_H-M_alt 'C 1 2/c 1'
_symmetry_space_group_name_Hall '-C 2yc'
_symmetry_space_group_name_H-M 'C 1 2/c 1'
_atom_sites_solution_hydrogens mixed
_audit_creation_method SHELXL-2014/7
_audit_update_record
;
2017-10-17 deposited with the CCDC.
2018-01-11 downloaded from the CCDC.
;
_cell_angle_alpha 90
_cell_angle_beta 102.786(5)
_cell_angle_gamma 90
_cell_formula_units_Z 4
_cell_length_a 20.6575(10)
_cell_length_b 12.7612(6)
_cell_length_c 17.9948(9)
_cell_measurement_reflns_used 6254
_cell_measurement_temperature 298(2)
_cell_measurement_theta_max 26.10
_cell_measurement_theta_min 2.32
_cell_volume 4626.1(4)
_computing_cell_refinement 'Bruker SAINT'
_computing_data_collection 'Bruker APEX2'
_computing_data_reduction 'Bruker SAINT'
_computing_structure_refinement 'SHELXL-2014/7 (Sheldrick, 2014)'
_diffrn_ambient_temperature 298(2)
_diffrn_measured_fraction_theta_full 0.999
_diffrn_measured_fraction_theta_max 0.999
_diffrn_measurement_device_type 'Bruker APEX-II CCD'
_diffrn_measurement_method '\f and \w scans'
_diffrn_radiation_type MoK\a
_diffrn_radiation_wavelength 0.71073
_diffrn_reflns_av_R_equivalents 0.0442
_diffrn_reflns_av_unetI/netI 0.0341
_diffrn_reflns_Laue_measured_fraction_full 0.999
_diffrn_reflns_Laue_measured_fraction_max 0.999
_diffrn_reflns_limit_h_max 24
_diffrn_reflns_limit_h_min -24
_diffrn_reflns_limit_k_max 15
_diffrn_reflns_limit_k_min -15
_diffrn_reflns_limit_l_max 21
_diffrn_reflns_limit_l_min -21
_diffrn_reflns_number 18512
_diffrn_reflns_point_group_measured_fraction_full 0.999
_diffrn_reflns_point_group_measured_fraction_max 0.999
_diffrn_reflns_theta_full 25.019
_diffrn_reflns_theta_max 25.019
_diffrn_reflns_theta_min 1.889
_diffrn_source 'fine-focus sealed tube'
_exptl_absorpt_coefficient_mu 4.163
_exptl_absorpt_correction_T_max 0.453
_exptl_absorpt_correction_T_min 0.298
_exptl_absorpt_correction_type multi-scan
_exptl_absorpt_process_details 'SADABS (Bruker, 1998)'
_exptl_crystal_density_diffrn 1.857
_exptl_crystal_description block
_exptl_crystal_F_000 2648
_exptl_crystal_size_max 0.300
_exptl_crystal_size_mid 0.250
_exptl_crystal_size_min 0.190
_refine_diff_density_max 0.784
_refine_diff_density_min -0.662
_refine_diff_density_rms 0.073
_refine_ls_extinction_method none
_refine_ls_goodness_of_fit_ref 1.015
_refine_ls_hydrogen_treatment constr
_refine_ls_matrix_type full
_refine_ls_number_parameters 298
_refine_ls_number_reflns 4084
_refine_ls_number_restraints 0
_refine_ls_restrained_S_all 1.015
_refine_ls_R_factor_all 0.0354
_refine_ls_R_factor_gt 0.0260
_refine_ls_shift/su_max 0.000
_refine_ls_shift/su_mean 0.000
_refine_ls_structure_factor_coef Fsqd
_refine_ls_weighting_details 'w=1/[\s^2^(Fo^2^)+(0.0270P)^2^+6.3121P] where P=(Fo^2^+2Fc^2^)/3'
_refine_ls_weighting_scheme calc
_refine_ls_wR_factor_gt 0.0572
_refine_ls_wR_factor_ref 0.0616
_reflns_Friedel_coverage 0.000
_reflns_number_gt 3456
_reflns_number_total 4084
_reflns_threshold_expression 'I > 2\s(I)'
_cod_data_source_file c7dt04003b2.cif
_cod_data_source_block AAAA
_cod_depositor_comments 'Adding full bibliography for 7045261--7045262.cif.'
_cod_database_code 7045262
_shelx_shelxl_version_number 2014/7
_shelx_space_group_comment
;
The symmetry employed for this shelxl refinement is uniquely defined
by the following loop, which should always be used as a source of
symmetry information in preference to the above space-group names.
They are only intended as comments.
;
_shelx_estimated_absorpt_t_min 0.368
_shelx_estimated_absorpt_t_max 0.505

loop_
_space_group_symop_operation_xyz
'x, y, z'
'-x, y, -z+1/2'
'x+1/2, y+1/2, z'
'-x+1/2, y+1/2, -z+1/2'
'-x, -y, -z'
'x, -y, z-1/2'
'-x+1/2, -y+1/2, -z'
'x+1/2, -y+1/2, z-1/2'

loop_
_atom_site_label
_atom_site_type_symbol
_atom_site_fract_x
_atom_site_fract_y
_atom_site_fract_z
_atom_site_U_iso_or_equiv
_atom_site_adp_type
_atom_site_occupancy
_atom_site_site_symmetry_order
_atom_site_calc_flag
_atom_site_refinement_flags_posn
_atom_site_refinement_flags_adp
_atom_site_refinement_flags_occupancy
Y1 Y 0.20840(2) 0.04081(2) 0.05721(2) 0.02330(9) Uani 1 1 d . . .
Ni1 Ni 0.35982(2) 0.07602(3) 0.10722(2) 0.02433(10) Uani 1 1 d . . .
Ni2 Ni 0.23858(2) 0.30151(3) 0.07156(2) 0.02074(10) Uani 1 1 d . . .
O1 O 0.18553(11) 0.00903(18) 0.18300(12) 0.0377(5) Uani 1 1 d . . .
O2 O 0.11260(11) 0.09811(18) 0.09972(12) 0.0380(5) Uani 1 1 d . . .
C1 C 0.13182(16) 0.0583(2) 0.16538(18) 0.0326(7) Uani 1 1 d . . .
C2 C 0.09011(18) 0.0728(3) 0.2229(2) 0.0500(10) Uani 1 1 d . . .
H2A H 0.0754 0.1442 0.2219 0.075 Uiso 1 1 calc R U .
H2B H 0.1159 0.0563 0.2727 0.075 Uiso 1 1 calc R U .
H2C H 0.0523 0.0271 0.2109 0.075 Uiso 1 1 calc R U .
O3 O 0.14528(12) -0.11764(19) 0.03602(14) 0.0509(7) Uani 1 1 d . . .
O4 O 0.14466(13) -0.02023(19) -0.06275(13) 0.0497(7) Uani 1 1 d . . .
C3 C 0.12143(16) -0.0955(3) -0.03220(19) 0.0357(8) Uani 1 1 d . . .
C4 C 0.06418(19) -0.1574(3) -0.0770(2) 0.0553(10) Uani 1 1 d . . .
H4A H 0.0595 -0.2213 -0.0504 0.083 Uiso 1 1 calc R U .
H4B H 0.0722 -0.1737 -0.1262 0.083 Uiso 1 1 calc R U .
H4C H 0.0242 -0.1170 -0.0829 0.083 Uiso 1 1 calc R U .
O5 O 0.29537(10) -0.06385(15) 0.11606(11) 0.0297(5) Uani 1 1 d . . .
O6 O 0.35665(14) -0.1562(2) 0.21033(14) 0.0580(7) Uani 1 1 d . . .
C5 C 0.31099(16) -0.1494(2) 0.15338(17) 0.0318(7) Uani 1 1 d . . .
C6 C 0.27148(18) -0.2443(3) 0.12261(19) 0.0435(9) Uani 1 1 d . . .
H6A H 0.2864 -0.3032 0.1550 0.065 Uiso 1 1 calc R U .
H6B H 0.2773 -0.2587 0.0722 0.065 Uiso 1 1 calc R U .
H6C H 0.2254 -0.2317 0.1209 0.065 Uiso 1 1 calc R U .
O7 O 0.41331(10) 0.20390(16) 0.09042(12) 0.0334(5) Uani 1 1 d . . .
O8 O 0.51497(14) 0.1461(3) 0.1292(2) 0.1018(13) Uani 1 1 d . . .
C7 C 0.47481(16) 0.2183(3) 0.11109(19) 0.0427(9) Uani 1 1 d . . .
C8 C 0.4994(2) 0.3288(3) 0.1092(3) 0.0747(14) Uani 1 1 d . . .
H8A H 0.4938 0.3655 0.1539 0.112 Uiso 1 1 calc R U .
H8B H 0.4746 0.3637 0.0646 0.112 Uiso 1 1 calc R U .
H8C H 0.5456 0.3280 0.1078 0.112 Uiso 1 1 calc R U .
O9 O 0.19190(9) 0.19371(14) -0.00639(10) 0.0210(4) Uani 1 1 d . . .
H9 H 0.1518 0.2043 -0.0279 0.032 Uiso 1 1 d R U .
N1 N 0.39194(12) 0.0714(2) 0.22375(14) 0.0320(6) Uani 1 1 d . . .
H1A H 0.4041 0.0066 0.2390 0.038 Uiso 1 1 calc R U .
H1B H 0.4267 0.1137 0.2386 0.038 Uiso 1 1 calc R U .
C9 C 0.33608(15) 0.1061(2) 0.25697(16) 0.0305(7) Uani 1 1 d . . .
H9A H 0.3530 0.1309 0.3086 0.037 Uiso 1 1 calc R U .
H9B H 0.3066 0.0474 0.2590 0.037 Uiso 1 1 calc R U .
O10 O 0.28057(9) 0.16386(14) 0.13055(10) 0.0212(4) Uani 1 1 d . . .
C10 C 0.29786(14) 0.1934(2) 0.20884(15) 0.0251(6) Uani 1 1 d . . .
H10 H 0.2568 0.2057 0.2262 0.030 Uiso 1 1 calc R U .
C11 C 0.33695(15) 0.2950(2) 0.21696(16) 0.0302(7) Uani 1 1 d . . .
H11A H 0.3440 0.3198 0.2691 0.036 Uiso 1 1 calc R U .
H11B H 0.3800 0.2826 0.2055 0.036 Uiso 1 1 calc R U .
N2 N 0.30107(12) 0.37585(19) 0.16483(13) 0.0296(6) Uani 1 1 d . . .
H2D H 0.3299 0.4168 0.1486 0.036 Uiso 1 1 calc R U .
H2E H 0.2771 0.4156 0.1892 0.036 Uiso 1 1 calc R U .
N3 N 0.15475(12) 0.3221(2) 0.11828(14) 0.0306(6) Uani 1 1 d . . .
H3A H 0.1297 0.2647 0.1110 0.037 Uiso 1 1 calc R U .
H3B H 0.1673 0.3336 0.1682 0.037 Uiso 1 1 calc R U .
C12 C 0.11680(15) 0.4121(2) 0.08078(17) 0.0310(7) Uani 1 1 d . . .
H12A H 0.0964 0.4482 0.1171 0.037 Uiso 1 1 calc R U .
H12B H 0.0816 0.3872 0.0395 0.037 Uiso 1 1 calc R U .
C13 C 0.16074(15) 0.4884(2) 0.04923(16) 0.0278(7) Uani 1 1 d . . .
H13 H 0.1918 0.5208 0.0922 0.033 Uiso 1 1 calc R U .
O11 O 0.19827(9) 0.43235(14) 0.00428(10) 0.0229(4) Uani 1 1 d . . .
C14 C 0.11910(16) 0.5745(3) 0.00376(18) 0.0357(7) Uani 1 1 d . . .
H14A H 0.0891 0.6035 0.0330 0.043 Uiso 1 1 calc R U .
H14B H 0.1478 0.6304 -0.0065 0.043 Uiso 1 1 calc R U .
N4 N 0.08038(13) 0.5313(2) -0.06921(15) 0.0356(6) Uani 1 1 d . . .
H4D H 0.0689 0.5823 -0.1033 0.043 Uiso 1 1 calc R U .
H4E H 0.0436 0.5003 -0.0620 0.043 Uiso 1 1 calc R U .
O12 O 0.5000 0.8628(6) 0.2500 0.228(5) Uani 1 2 d S T P
H12 H 0.5379 0.8354 0.2687 0.343 Uiso 1 1 d R U .

loop_
_atom_site_aniso_label
_atom_site_aniso_U_11
_atom_site_aniso_U_22
_atom_site_aniso_U_33
_atom_site_aniso_U_23
_atom_site_aniso_U_13
_atom_site_aniso_U_12
Y1 0.02475(16) 0.02308(16) 0.02157(15) 0.00378(11) 0.00405(11) -0.00093(12)
Ni1 0.0243(2) 0.0275(2) 0.02057(19) 0.00200(15) 0.00371(15) 0.00407(16)
Ni2 0.0248(2) 0.0215(2) 0.01634(18) 0.00098(14) 0.00542(14) 0.00225(15)
O1 0.0344(13) 0.0464(14) 0.0339(12) 0.0142(10) 0.0109(10) 0.0048(11)
O2 0.0384(13) 0.0414(14) 0.0363(13) 0.0146(10) 0.0130(10) 0.0075(10)
C1 0.0348(18) 0.0294(18) 0.0356(18) 0.0049(14) 0.0120(14) -0.0039(15)
C2 0.050(2) 0.067(3) 0.037(2) 0.0098(18) 0.0181(17) 0.0105(19)
O3 0.0518(15) 0.0426(15) 0.0500(16) 0.0119(12) -0.0067(12) -0.0164(12)
O4 0.0696(18) 0.0442(15) 0.0329(13) -0.0004(11) 0.0060(12) -0.0236(13)
C3 0.0367(19) 0.0288(18) 0.0392(19) -0.0033(15) 0.0032(15) 0.0010(15)
C4 0.051(2) 0.051(2) 0.056(2) -0.0017(19) -0.0049(19) -0.0156(19)
O5 0.0337(12) 0.0249(12) 0.0302(11) 0.0059(9) 0.0065(9) 0.0045(9)
O6 0.0712(18) 0.0431(15) 0.0449(15) 0.0138(12) -0.0186(14) -0.0007(13)
C5 0.0417(19) 0.0297(18) 0.0256(16) 0.0051(13) 0.0106(14) 0.0050(15)
C6 0.056(2) 0.0314(19) 0.041(2) 0.0056(15) 0.0074(17) -0.0001(17)
O7 0.0250(12) 0.0326(12) 0.0402(13) 0.0073(10) 0.0018(9) 0.0002(9)
O8 0.0359(17) 0.087(3) 0.170(4) 0.044(2) -0.005(2) 0.0054(17)
C7 0.0285(19) 0.057(2) 0.040(2) 0.0137(17) 0.0034(15) 0.0039(17)
C8 0.049(3) 0.066(3) 0.107(4) -0.003(3) 0.014(3) -0.021(2)
O9 0.0195(10) 0.0230(11) 0.0197(10) 0.0009(8) 0.0025(8) 0.0021(8)
N1 0.0315(14) 0.0319(15) 0.0290(14) 0.0034(11) -0.0006(11) 0.0040(11)
C9 0.0376(18) 0.0337(18) 0.0186(15) 0.0044(13) 0.0027(13) 0.0028(14)
O10 0.0248(10) 0.0232(10) 0.0155(9) 0.0012(8) 0.0039(8) 0.0014(8)
C10 0.0308(16) 0.0294(17) 0.0153(14) -0.0020(12) 0.0058(12) 0.0022(13)
C11 0.0356(17) 0.0318(17) 0.0209(15) -0.0034(13) 0.0011(13) 0.0019(14)
N2 0.0397(15) 0.0264(14) 0.0229(13) -0.0012(11) 0.0074(11) -0.0009(11)
N3 0.0383(15) 0.0317(15) 0.0237(13) 0.0037(11) 0.0113(11) 0.0041(12)
C12 0.0326(17) 0.0371(18) 0.0258(16) 0.0012(13) 0.0117(13) 0.0072(14)
C13 0.0335(17) 0.0294(17) 0.0219(15) -0.0032(12) 0.0095(12) 0.0080(13)
O11 0.0269(10) 0.0229(11) 0.0205(10) -0.0002(8) 0.0087(8) 0.0053(8)
C14 0.0414(19) 0.0322(18) 0.0361(18) 0.0017(14) 0.0144(15) 0.0100(15)
N4 0.0352(15) 0.0364(16) 0.0360(15) 0.0101(12) 0.0095(12) 0.0118(12)
O12 0.084(5) 0.109(6) 0.462(17) 0.000 -0.004(7) 0.000

loop_
_atom_type_symbol
_atom_type_description
_atom_type_scat_dispersion_real
_atom_type_scat_dispersion_imag
_atom_type_scat_source
C C 0.0033 0.0016 'International Tables Vol C Tables 4.2.6.8 and 6.1.1.4'
H H 0.0000 0.0000 'International Tables Vol C Tables 4.2.6.8 and 6.1.1.4'
N N 0.0061 0.0033 'International Tables Vol C Tables 4.2.6.8 and 6.1.1.4'
O O 0.0106 0.0060 'International Tables Vol C Tables 4.2.6.8 and 6.1.1.4'
Ni Ni 0.3393 1.1124 'International Tables Vol C Tables 4.2.6.8 and 6.1.1.4'
Y Y -2.7962 3.5667 'International Tables Vol C Tables 4.2.6.8 and 6.1.1.4'

loop_
_geom_angle_atom_site_label_1
_geom_angle_atom_site_label_2
_geom_angle_atom_site_label_3
_geom_angle
_geom_angle_site_symmetry_1
_geom_angle_site_symmetry_3
O9 Y1 O5 138.84(7) . .
O9 Y1 O10 73.32(6) . .
O5 Y1 O10 78.25(7) . .
O9 Y1 O2 81.63(7) . .
O5 Y1 O2 130.41(7) . .
O10 Y1 O2 94.75(7) . .
O9 Y1 O3 129.54(7) . .
O5 Y1 O3 85.71(8) . .
O10 Y1 O3 155.18(7) . .
O2 Y1 O3 81.29(9) . .
O9 Y1 O4 80.36(7) . .
O5 Y1 O4 116.33(8) . .
O10 Y1 O4 150.93(7) . .
O2 Y1 O4 93.38(9) . .
O3 Y1 O4 53.83(8) . .
O9 Y1 O1 125.17(7) . .
O5 Y1 O1 76.63(7) . .
O10 Y1 O1 79.63(7) . .
O2 Y1 O1 53.92(7) . .
O3 Y1 O1 78.30(8) . .
O4 Y1 O1 126.84(8) . .
O9 Y1 O11 72.23(6) . 7
O5 Y1 O11 71.13(7) . 7
O10 Y1 O11 72.33(6) . 7
O2 Y1 O11 153.17(7) . 7
O3 Y1 O11 120.15(8) . 7
O4 Y1 O11 88.23(7) . 7
O1 Y1 O11 140.66(7) . 7
O9 Y1 C3 104.20(8) . .
O5 Y1 C3 104.15(8) . .
O10 Y1 C3 177.47(8) . .
O2 Y1 C3 84.31(9) . .
O3 Y1 C3 26.99(9) . .
O4 Y1 C3 27.11(9) . .
O1 Y1 C3 101.62(9) . .
O11 Y1 C3 107.56(8) 7 .
O9 Y1 C1 103.98(8) . .
O5 Y1 C1 103.41(8) . .
O10 Y1 C1 86.67(8) . .
O2 Y1 C1 27.09(8) . .
O3 Y1 C1 78.71(9) . .
O4 Y1 C1 111.90(9) . .
O1 Y1 C1 26.83(8) . .
O11 Y1 C1 158.92(8) 7 .
C3 Y1 C1 93.50(10) . .
O9 Y1 Ni1 92.96(5) . .
O5 Y1 Ni1 46.63(5) . .
O10 Y1 Ni1 42.80(4) . .
O2 Y1 Ni1 135.98(6) . .
O3 Y1 Ni1 130.59(6) . .
O4 Y1 Ni1 128.95(6) . .
O1 Y1 Ni1 98.33(5) . .
O11 Y1 Ni1 42.63(4) 7 .
C3 Y1 Ni1 138.62(7) . .
C1 Y1 Ni1 118.77(7) . .
O9 Y1 Ni2 35.98(5) . .
O5 Y1 Ni2 115.07(5) . .
O10 Y1 Ni2 38.70(4) . .
O2 Y1 Ni2 80.00(6) . .
O3 Y1 Ni2 158.21(6) . .
O4 Y1 Ni2 116.33(6) . .
O1 Y1 Ni2 99.35(6) . .
O11 Y1 Ni2 75.34(4) 7 .
C3 Y1 Ni2 138.77(7) . .
C1 Y1 Ni2 89.52(6) . .
Ni1 Y1 Ni2 71.174(11) . .
O7 Ni1 N1 96.40(10) . .
O7 Ni1 N4 95.66(10) . 7
N1 Ni1 N4 103.76(10) . 7
O7 Ni1 O11 96.51(8) . 7
N1 Ni1 O11 163.80(9) . 7
N4 Ni1 O11 84.64(9) 7 7
O7 Ni1 O10 94.29(8) . .
N1 Ni1 O10 84.34(9) . .
N4 Ni1 O10 166.36(9) 7 .
O11 Ni1 O10 84.97(7) 7 .
O7 Ni1 O5 175.27(8) . .
N1 Ni1 O5 88.15(9) . .
N4 Ni1 O5 84.49(9) 7 .
O11 Ni1 O5 78.79(7) 7 .
O10 Ni1 O5 84.83(7) . .
O7 Ni1 Y1 128.50(6) . .
N1 Ni1 Y1 111.74(7) . .
N4 Ni1 Y1 116.70(8) 7 .
O11 Ni1 Y1 52.19(5) 7 .
O10 Ni1 Y1 49.66(5) . .
O5 Ni1 Y1 47.90(5) . .
O9 Ni2 O9 84.91(7) 7 .
O9 Ni2 N3 165.99(8) 7 .
O9 Ni2 N3 93.05(9) . .
O9 Ni2 N2 93.40(9) 7 .
O9 Ni2 N2 164.28(8) . .
N3 Ni2 N2 92.23(10) . .
O9 Ni2 O11 83.46(7) 7 .
O9 Ni2 O11 94.13(7) . .
N3 Ni2 O11 82.87(8) . .
N2 Ni2 O11 101.21(8) . .
O9 Ni2 O10 92.87(7) 7 .
O9 Ni2 O10 82.28(7) . .
N3 Ni2 O10 100.60(8) . .
N2 Ni2 O10 82.20(8) . .
O11 Ni2 O10 175.10(7) . .
O9 Ni2 Y1 97.26(5) 7 .
O9 Ni2 Y1 40.20(5) . .
N3 Ni2 Y1 89.95(7) . .
N2 Ni2 Y1 125.06(7) . .
O11 Ni2 Y1 133.45(5) . .
O10 Ni2 Y1 43.68(5) . .
O9 Ni2 Y1 39.20(5) 7 7
O9 Ni2 Y1 95.96(5) . 7
N3 Ni2 Y1 127.73(7) . 7
N2 Ni2 Y1 92.48(7) . 7
O11 Ni2 Y1 45.23(5) . 7
O10 Ni2 Y1 131.61(5) . 7
Y1 Ni2 Y1 127.357(11) . 7
C1 O1 Y1 91.39(18) . .
C1 O2 Y1 93.73(18) . .
O1 C1 O2 121.0(3) . .
O1 C1 C2 120.0(3) . .
O2 C1 C2 119.0(3) . .
O1 C1 Y1 61.78(15) . .
O2 C1 Y1 59.18(15) . .
C2 C1 Y1 177.4(2) . .
C3 O3 Y1 92.77(19) . .
C3 O4 Y1 92.38(19) . .
O3 C3 O4 119.8(3) . .
O3 C3 C4 120.1(3) . .
O4 C3 C4 120.1(3) . .
O3 C3 Y1 60.24(16) . .
O4 C3 Y1 60.52(16) . .
C4 C3 Y1 169.3(3) . .
C5 O5 Ni1 128.76(19) . .
C5 O5 Y1 144.5(2) . .
Ni1 O5 Y1 85.47(7) . .
O6 C5 O5 123.4(3) . .
O6 C5 C6 120.4(3) . .
O5 C5 C6 116.2(3) . .
C7 O7 Ni1 128.4(2) . .
O8 C7 O7 123.0(4) . .
O8 C7 C8 119.7(3) . .
O7 C7 C8 117.1(3) . .
Ni2 O9 Ni2 95.09(7) 7 .
Ni2 O9 Y1 105.72(8) 7 .
Ni2 O9 Y1 103.82(7) . .
C9 N1 Ni1 107.39(17) . .
N1 C9 C10 110.0(2) . .
C10 O10 Ni1 107.62(15) . .
C10 O10 Ni2 105.01(15) . .
Ni1 O10 Ni2 126.03(8) . .
C10 O10 Y1 135.94(16) . .
Ni1 O10 Y1 87.53(6) . .
Ni2 O10 Y1 97.62(7) . .
O10 C10 C11 109.5(2) . .
O10 C10 C9 110.7(2) . .
C11 C10 C9 111.9(2) . .
N2 C11 C10 110.7(2) . .
C11 N2 Ni2 108.95(17) . .
C12 N3 Ni2 108.50(17) . .
N3 C12 C13 111.7(2) . .
O11 C13 C14 111.8(2) . .
O11 C13 C12 109.4(2) . .
C14 C13 C12 110.5(2) . .
C13 O11 Ni1 107.41(16) . 7
C13 O11 Ni2 105.34(15) . .
Ni1 O11 Ni2 125.04(9) 7 .
C13 O11 Y1 139.88(17) . 7
Ni1 O11 Y1 85.19(6) 7 7
Ni2 O11 Y1 96.83(7) . 7
N4 C14 C13 109.8(2) . .
C14 N4 Ni1 107.19(18) . 7

loop_
_geom_bond_atom_site_label_1
_geom_bond_atom_site_label_2
_geom_bond_distance
_geom_bond_site_symmetry_2
Y1 O9 2.2495(18) .
Y1 O5 2.3003(19) .
Y1 O10 2.3579(18) .
Y1 O2 2.389(2) .
Y1 O3 2.390(2) .
Y1 O4 2.396(2) .
Y1 O1 2.446(2) .
Y1 O11 2.4502(18) 7
Y1 C3 2.750(3) .
Y1 C1 2.776(3) .
Y1 Ni1 3.0904(5) .
Y1 Ni2 3.3841(5) .
Ni1 O7 2.031(2) .
Ni1 N1 2.055(2) .
Ni1 N4 2.060(3) 7
Ni1 O11 2.1004(18) 7
Ni1 O10 2.1018(18) .
Ni1 O5 2.253(2) .
Ni2 O9 2.0460(18) 7
Ni2 O9 2.0473(18) .
Ni2 N3 2.102(2) .
Ni2 N2 2.103(2) .
Ni2 O11 2.1216(18) .
Ni2 O10 2.1347(18) .
Ni2 Y1 3.4265(4) 7
O1 C1 1.253(4) .
O2 C1 1.267(4) .
C1 C2 1.497(4) .
O3 C3 1.250(4) .
O4 C3 1.254(4) .
C3 C4 1.500(5) .
O5 C5 1.285(3) .
O6 C5 1.233(4) .
C5 C6 1.496(5) .
O7 C7 1.256(4) .
O8 C7 1.235(5) .
C7 C8 1.502(5) .
O9 Ni2 2.0461(18) 7
N1 C9 1.480(4) .
C9 C10 1.521(4) .
O10 C10 1.425(3) .
C10 C11 1.517(4) .
C11 N2 1.478(4) .
N3 C12 1.468(4) .
C12 C13 1.525(4) .
C13 O11 1.430(3) .
C13 C14 1.518(4) .
O11 Ni1 2.1004(18) 7
O11 Y1 2.4501(18) 7
C14 N4 1.484(4) .
N4 Ni1 2.060(3) 7

loop_
_geom_hbond_atom_site_label_D
_geom_hbond_atom_site_label_H
_geom_hbond_atom_site_label_A
_geom_hbond_distance_DH
_geom_hbond_distance_HA
_geom_hbond_distance_DA
_geom_hbond_angle_DHA
_geom_hbond_site_symmetry_A
O9 H9 O7 0.84 1.94 2.695(3) 147.7 7
N1 H1A O6 0.89 2.31 2.991(4) 133.7 .
N1 H1B O8 0.89 2.45 3.059(4) 125.7 2_655
N2 H2D O4 0.89 2.18 2.990(3) 150.7 7
N2 H2E O1 0.89 2.55 3.182(3) 128.3 4
N3 H3A O2 0.89 2.16 2.985(3) 154.5 .
N3 H3B O6 0.89 2.35 3.157(4) 150.9 4
N4 H4E O8 0.89 2.40 3.037(4) 128.6 7
O12 H12 O6 0.85 2.13 2.898(3) 149.4 2_665

loop_
_geom_torsion_atom_site_label_1
_geom_torsion_atom_site_label_2
_geom_torsion_atom_site_label_3
_geom_torsion_atom_site_label_4
_geom_torsion
_geom_torsion_site_symmetry_4
Y1 O1 C1 O2 0.7(3) .
Y1 O1 C1 C2 -177.9(3) .
Y1 O2 C1 O1 -0.7(3) .
Y1 O2 C1 C2 177.9(3) .
Y1 O3 C3 O4 11.0(3) .
Y1 O3 C3 C4 -167.7(3) .
Y1 O4 C3 O3 -11.0(3) .
Y1 O4 C3 C4 167.7(3) .
Ni1 O5 C5 O6 25.7(4) .
Y1 O5 C5 O6 -136.3(3) .
Ni1 O5 C5 C6 -152.6(2) .
Y1 O5 C5 C6 45.4(5) .
Ni1 O7 C7 O8 18.6(5) .
Ni1 O7 C7 C8 -164.8(3) .
Ni1 N1 C9 C10 -37.3(3) .
Ni1 O10 C10 C11 87.0(2) .
Ni2 O10 C10 C11 -49.4(2) .
Y1 O10 C10 C11 -167.75(17) .
Ni1 O10 C10 C9 -36.9(2) .
Ni2 O10 C10 C9 -173.26(19) .
Y1 O10 C10 C9 68.4(3) .
N1 C9 C10 O10 51.1(3) .
N1 C9 C10 C11 -71.3(3) .
O10 C10 C11 N2 52.2(3) .
C9 C10 C11 N2 175.3(2) .
C10 C11 N2 Ni2 -25.8(3) .
Ni2 N3 C12 C13 -25.2(3) .
N3 C12 C13 O11 50.6(3) .
N3 C12 C13 C14 174.1(2) .
C14 C13 O11 Ni1 -35.1(3) 7
C12 C13 O11 Ni1 87.6(2) 7
C14 C13 O11 Ni2 -170.4(2) .
C12 C13 O11 Ni2 -47.6(2) .
C14 C13 O11 Y1 68.5(3) 7
C12 C13 O11 Y1 -168.77(18) 7
O11 C13 C14 N4 50.3(3) .
C12 C13 C14 N4 -71.8(3) .
C13 C14 N4 Ni1 -37.6(3) 7
